data_1517436
loop_
_publ_author_name
'Peng, Xie-Xue'
'Deng, Yun-Jing'
'Yang, Xiu-Long'
'Zhang, Lin'
'Yu, Wei'
'Han, Bing'

_publ_section_title
;
 Iminoxyl Radical-Promoted Dichotomous Cyclizations: Efficient
 Oxyoximation and Aminooximation of Alkenes.
;
_journal_issue 17
_journal_name_full 'Organic letters'
_journal_page_first 4650
_journal_paper_doi 10.1021/ol502258n
_journal_volume 16
_journal_year 2014
_chemical_formula_moiety 'C19 H20 N2 O2'
_chemical_formula_sum 'C19 H20 N2 O2'
_chemical_formula_weight 308.37
_chemical_name_systematic
;
 ?
;
_space_group_crystal_system triclinic
_space_group_IT_number 2
_space_group_name_Hall '-P 1'
_space_group_name_H-M_alt 'P -1'
_symmetry_space_group_name_Hall '-P 1'
_symmetry_space_group_name_H-M 'P -1'
_atom_sites_solution_hydrogens geom
_atom_sites_solution_primary iterative
_audit_creation_date 2014-08-15
_audit_creation_method
;
Olex2 1.2
(compiled 2014.07.22 svn.r2960 for OlexSys, GUI svn.r4862)
;
_cell_angle_alpha 102.268(12)
_cell_angle_beta 103.727(10)
_cell_angle_gamma 110.298(11)
_cell_formula_units_Z 2
_cell_length_a 8.4089(8)
_cell_length_b 10.0499(15)
_cell_length_c 12.6368(17)
_cell_measurement_reflns_used 1859
_cell_measurement_temperature 293(2)
_cell_measurement_theta_max 25.7660
_cell_measurement_theta_min 3.5030
_cell_volume 920.7(2)
_computing_cell_refinement
;
CrysAlisPro, Agilent Technologies,
Version 1.171.36.28 (release 01-02-2013 CrysAlis171 .NET)
(compiled Feb  1 2013,16:14:44)
;
_computing_data_collection
;
CrysAlisPro, Agilent Technologies,
Version 1.171.36.28 (release 01-02-2013 CrysAlis171 .NET)
(compiled Feb  1 2013,16:14:44)
;
_computing_data_reduction
;
CrysAlisPro, Agilent Technologies,
Version 1.171.36.28 (release 01-02-2013 CrysAlis171 .NET)
(compiled Feb  1 2013,16:14:44)
;
_computing_molecular_graphics 'Olex2 (Dolomanov et al., 2009)'
_computing_publication_material 'Olex2 (Dolomanov et al., 2009)'
_computing_structure_refinement 'ShelXL (Sheldrick, 2008)'
_computing_structure_solution
;
Superflip (Palatinus & Chapuis, 2007;Palatinus & van der Lee, 2008;
Palatinus et al., 2012)
;
_diffrn_ambient_temperature 293(2)
_diffrn_detector_area_resol_mean 16.0733
_diffrn_measured_fraction_theta_full 0.996
_diffrn_measured_fraction_theta_max 0.996
_diffrn_measurement_details
;
  1 omega  -93.00  -57.00   1.5000    5.0000
omega____ theta____ kappa____ phi______ frames
    -      -19.5262  178.0000  -90.0000 24

  2 omega  -17.00   26.50   1.5000    5.0000
omega____ theta____ kappa____ phi______ frames
    -      -19.5262  -99.0000   30.0000 29

  3 omega  -46.00   48.50   1.5000    5.0000
omega____ theta____ kappa____ phi______ frames
    -       22.8075  -57.0000  120.0000 63

  4 omega   -9.00   85.50   1.5000    5.0000
omega____ theta____ kappa____ phi______ frames
    -       22.8075   77.0000  -90.0000 63

  5 omega  -44.00   85.00   1.5000    5.0000
omega____ theta____ kappa____ phi______ frames
    -       22.8075    0.0000  -60.0000 86
;
_diffrn_measurement_device_type 'SuperNova, Dual, Cu at zero, Eos'
_diffrn_measurement_method '\w scans'
_diffrn_orient_matrix_UB_11 0.0078461000
_diffrn_orient_matrix_UB_12 -0.0103460000
_diffrn_orient_matrix_UB_13 -0.0555187000
_diffrn_orient_matrix_UB_21 0.0097381000
_diffrn_orient_matrix_UB_22 -0.0671526000
_diffrn_orient_matrix_UB_23 0.0007966000
_diffrn_orient_matrix_UB_31 -0.0947878000
_diffrn_orient_matrix_UB_32 -0.0413313000
_diffrn_orient_matrix_UB_33 -0.0254153000
_diffrn_radiation_monochromator mirror
_diffrn_radiation_type MoK\a
_diffrn_radiation_wavelength 0.71073
_diffrn_reflns_av_R_equivalents 0.0342
_diffrn_reflns_av_unetI/netI 0.0620
_diffrn_reflns_Laue_measured_fraction_full 0.996
_diffrn_reflns_Laue_measured_fraction_max 0.996
_diffrn_reflns_limit_h_max 10
_diffrn_reflns_limit_h_min -10
_diffrn_reflns_limit_k_max 10
_diffrn_reflns_limit_k_min -13
_diffrn_reflns_limit_l_max 16
_diffrn_reflns_limit_l_min -15
_diffrn_reflns_number 6743
_diffrn_reflns_point_group_measured_fraction_full 0.996
_diffrn_reflns_point_group_measured_fraction_max 0.996
_diffrn_reflns_theta_full 25.500
_diffrn_reflns_theta_max 26.019
_diffrn_reflns_theta_min 3.147
_diffrn_source 'SuperNova (Mo) X-ray Source'
_exptl_absorpt_coefficient_mu 0.073
_exptl_absorpt_correction_T_max 1.00000
_exptl_absorpt_correction_T_min 0.40167
_exptl_absorpt_correction_type multi-scan
_exptl_absorpt_process_details
;
CrysAlisPro, Agilent Technologies,
Version 1.171.36.28 (release 01-02-2013 CrysAlis171 .NET)
(compiled Feb  1 2013,16:14:44)
Empirical absorption correction using spherical harmonics,
 implemented in SCALE3 ABSPACK scaling algorithm.
;
_exptl_crystal_colour 'clear light colourless'
_exptl_crystal_density_diffrn 1.112
_exptl_crystal_description block
_exptl_crystal_F_000 328
_exptl_crystal_size_max 0.32
_exptl_crystal_size_mid 0.27
_exptl_crystal_size_min 0.18
_refine_diff_density_max 0.221
_refine_diff_density_min -0.177
_refine_diff_density_rms 0.040
_refine_ls_extinction_coef 0.049(9)
_refine_ls_extinction_expression Fc^*^=kFc[1+0.001xFc^2^\l^3^/sin(2\q)]^-1/4^
_refine_ls_extinction_method SHELXL
_refine_ls_goodness_of_fit_ref 1.052
_refine_ls_hydrogen_treatment constr
_refine_ls_matrix_type full
_refine_ls_number_parameters 212
_refine_ls_number_reflns 3615
_refine_ls_number_restraints 36
_refine_ls_restrained_S_all 1.067
_refine_ls_R_factor_all 0.0862
_refine_ls_R_factor_gt 0.0619
_refine_ls_shift/su_max 0.000
_refine_ls_shift/su_mean 0.000
_refine_ls_structure_factor_coef Fsqd
_refine_ls_weighting_details
;
 w=1/[\s^2^(Fo^2^)+(0.0896P)^2^]
 where P=(Fo^2^+2Fc^2^)/3
;
_refine_ls_weighting_scheme calc
_refine_ls_wR_factor_gt 0.1671
_refine_ls_wR_factor_ref 0.1883
_reflns_Friedel_coverage 0.000
_reflns_number_gt 2311
_reflns_number_total 3615
_reflns_threshold_expression 'I > 2\s(I)'
_cod_data_source_file ol502258n_si_003.cif
_cod_data_source_block pengxx0507
_cod_depositor_comments 'Adding full bibliography for 1517435--1517439.cif.'
_cod_database_code 1517436
_shelxl_version_number 2013-2
_shelx_space_group_comment
;
The symmetry employed for this shelxl refinement is uniquely defined
by the following loop, which should always be used as a source of
symmetry information in preference to the above space-group names.
They are only intended as comments.
;
_reflns_odcompleteness_completeness 99.76
_reflns_odcompleteness_iscentric 1
_reflns_odcompleteness_theta 26.32
_olex2_refinement_description
;
1. Fixed Uiso
 At 1.2 times of:
  All C(H) groups, All C(H,H) groups
 At 1.5 times of:
  All C(H,H,H) groups, All O(H) groups
2. Uiso/Uaniso restraints and constraints
Uanis(C13) \\sim Ueq, Uanis(C12) \\sim Ueq, Uanis(C17) \\sim Ueq, Uanis(C16)
\\sim Ueq, Uanis(C15) \\sim Ueq, Uanis(C14) \\sim Ueq: with sigma of 0.01 and
sigma for terminal atoms of 0.02
3.a Ternary CH refined with riding coordinates:
 C10(H10)
3.b Secondary CH2 refined with riding coordinates:
 C9(H9A,H9B)
3.c Aromatic/amide H refined with riding coordinates:
 C17(H17), C1(H1), C2(H2A), C16(H16), C5(H5), C4(H4), C14(H14), C15(H15),
 C3(H3), C13(H13)
3.d Idealised Me refined as rotating group:
 C18(H18A,H18B,H18C), C19(H19A,H19B,H19C)
3.e Idealised tetrahedral OH refined as rotating group:
 O2(H2)
;
_olex2_submission_special_instructions 'No special instructions were received'

loop_
_space_group_symop_operation_xyz
'x, y, z'
'-x, -y, -z'

loop_
_atom_site_label
_atom_site_type_symbol
_atom_site_fract_x
_atom_site_fract_y
_atom_site_fract_z
_atom_site_U_iso_or_equiv
_atom_site_adp_type
_atom_site_occupancy
_atom_site_site_symmetry_order
_atom_site_calc_flag
_atom_site_refinement_flags_posn
_atom_site_refinement_flags_adp
O2 O 0.1613(2) 1.05183(17) -0.04620(12) 0.0548(4) Uani 1 1 d . .
H2 H 0.0996 1.0892 -0.0779 0.082 Uiso 1 1 calc GR .
C18 C 0.5390(3) 0.7040(3) 0.2046(2) 0.0679(7) Uani 1 1 d . .
H18A H 0.6498 0.7368 0.1887 0.102 Uiso 1 1 calc GR .
H18B H 0.5008 0.6010 0.2012 0.102 Uiso 1 1 calc GR .
H18C H 0.5571 0.7645 0.2800 0.102 Uiso 1 1 calc GR .
C8 C 0.3939(3) 0.7197(2) 0.11492(18) 0.0506(5) Uani 1 1 d . .
N2 N 0.2431(2) 1.1340(2) 0.07103(16) 0.0509(5) Uani 1 1 d . .
C9 C 0.4529(3) 0.8821(3) 0.1114(2) 0.0592(6) Uani 1 1 d . .
H9A H 0.5379 0.9530 0.1855 0.071 Uiso 1 1 calc R .
H9B H 0.5091 0.8945 0.0533 0.071 Uiso 1 1 calc R .
C17 C 0.4909(3) 1.3018(3) 0.2915(2) 0.0685(7) Uani 1 1 d . U
H17 H 0.5013 1.3493 0.2362 0.082 Uiso 1 1 calc R .
O1 O 0.01823(19) 0.80415(18) 0.13593(14) 0.0625(5) Uani 1 1 d . .
C19 C 0.3486(4) 0.6121(3) -0.0047(2) 0.0673(7) Uani 1 1 d . .
H19A H 0.4547 0.6355 -0.0262 0.101 Uiso 1 1 calc GR .
H19B H 0.2567 0.6225 -0.0597 0.101 Uiso 1 1 calc GR .
H19C H 0.3059 0.5109 -0.0033 0.101 Uiso 1 1 calc GR .
C1 C 0.0502(3) 0.6166(3) 0.2721(2) 0.0616(6) Uani 1 1 d . .
H1 H 0.0465 0.7099 0.2905 0.074 Uiso 1 1 calc R .
C2 C -0.0266(4) 0.5146(3) 0.3217(2) 0.0756(8) Uani 1 1 d . .
H2A H -0.0796 0.5401 0.3750 0.091 Uiso 1 1 calc R .
N1 N 0.1651(2) 0.79531(18) 0.12562(15) 0.0474(4) Uani 1 1 d . .
C16 C 0.5730(4) 1.3867(3) 0.4062(3) 0.0819(8) Uani 1 1 d . U
H16 H 0.6348 1.4903 0.4274 0.098 Uiso 1 1 calc R .
C7 C 0.2237(3) 0.6959(2) 0.14596(17) 0.0450(5) Uani 1 1 d . .
C5 C 0.1359(3) 0.4425(3) 0.1677(2) 0.0594(6) Uani 1 1 d . .
H5 H 0.1920 0.4180 0.1162 0.071 Uiso 1 1 calc R .
C11 C 0.2998(3) 1.0618(2) 0.13214(18) 0.0475(5) Uani 1 1 d . .
C12 C 0.3938(3) 1.1485(2) 0.25602(19) 0.0546(6) Uani 1 1 d . U
C4 C 0.0559(3) 0.3388(3) 0.2167(2) 0.0696(7) Uani 1 1 d . .
H4 H 0.0574 0.2447 0.1977 0.083 Uiso 1 1 calc R .
C10 C 0.2819(3) 0.9056(2) 0.08217(18) 0.0485(5) Uani 1 1 d . .
H10 H 0.2281 0.8741 -0.0018 0.058 Uiso 1 1 calc R .
C14 C 0.4750(6) 1.1687(4) 0.4573(3) 0.1135(12) Uani 1 1 d . U
H14 H 0.4713 1.1222 0.5134 0.136 Uiso 1 1 calc R .
C6 C 0.1335(3) 0.5824(2) 0.19451(17) 0.0475(5) Uani 1 1 d . .
C15 C 0.5638(4) 1.3193(4) 0.4884(3) 0.0873(9) Uani 1 1 d . U
H15 H 0.6184 1.3767 0.5659 0.105 Uiso 1 1 calc R .
C3 C -0.0263(4) 0.3750(3) 0.2939(3) 0.0791(8) Uani 1 1 d . .
H3 H -0.0811 0.3054 0.3267 0.095 Uiso 1 1 calc R .
C13 C 0.3895(5) 1.0831(3) 0.3418(2) 0.0959(10) Uani 1 1 d . U
H13 H 0.3280 0.9797 0.3216 0.115 Uiso 1 1 calc R .

loop_
_atom_site_aniso_label
_atom_site_aniso_U_11
_atom_site_aniso_U_22
_atom_site_aniso_U_33
_atom_site_aniso_U_23
_atom_site_aniso_U_13
_atom_site_aniso_U_12
O2 0.0591(9) 0.0615(10) 0.0576(10) 0.0277(8) 0.0215(7) 0.0348(7)
C18 0.0584(13) 0.0790(17) 0.0754(17) 0.0337(14) 0.0171(12) 0.0375(12)
C8 0.0562(12) 0.0521(12) 0.0559(13) 0.0243(10) 0.0208(10) 0.0314(10)
N2 0.0473(9) 0.0488(10) 0.0612(11) 0.0221(9) 0.0221(8) 0.0204(8)
C9 0.0583(13) 0.0604(14) 0.0753(15) 0.0313(12) 0.0346(11) 0.0299(11)
C17 0.0699(15) 0.0588(15) 0.0669(16) 0.0201(13) 0.0212(12) 0.0172(12)
O1 0.0581(9) 0.0651(10) 0.0942(13) 0.0434(9) 0.0399(9) 0.0399(8)
C19 0.0871(17) 0.0769(17) 0.0599(14) 0.0256(13) 0.0339(12) 0.0510(14)
C1 0.0755(15) 0.0518(13) 0.0636(14) 0.0218(11) 0.0302(12) 0.0273(11)
C2 0.0833(17) 0.0758(18) 0.0851(18) 0.0391(15) 0.0492(14) 0.0318(14)
N1 0.0459(9) 0.0445(9) 0.0601(11) 0.0199(8) 0.0225(8) 0.0236(8)
C16 0.0767(18) 0.0705(17) 0.0788(19) 0.0120(15) 0.0191(15) 0.0206(14)
C7 0.0488(11) 0.0437(11) 0.0475(12) 0.0168(9) 0.0160(9) 0.0239(9)
C5 0.0614(13) 0.0535(13) 0.0691(15) 0.0231(11) 0.0234(11) 0.0280(11)
C11 0.0475(11) 0.0498(12) 0.0557(12) 0.0246(10) 0.0241(9) 0.0236(9)
C12 0.0583(13) 0.0524(13) 0.0560(13) 0.0167(10) 0.0195(10) 0.0271(11)
C4 0.0754(16) 0.0526(14) 0.0862(19) 0.0352(13) 0.0240(14) 0.0277(12)
C10 0.0551(12) 0.0504(12) 0.0550(12) 0.0274(10) 0.0263(10) 0.0278(10)
C14 0.176(3) 0.089(2) 0.0647(19) 0.0268(17) 0.032(2) 0.048(2)
C6 0.0501(11) 0.0421(11) 0.0516(12) 0.0162(9) 0.0165(9) 0.0207(9)
C15 0.091(2) 0.086(2) 0.0653(17) 0.0071(16) 0.0146(15) 0.0327(17)
C3 0.0861(18) 0.0636(16) 0.100(2) 0.0472(15) 0.0387(16) 0.0280(14)
C13 0.148(3) 0.0625(17) 0.0612(17) 0.0235(14) 0.0309(17) 0.0265(17)

loop_
_atom_type_symbol
_atom_type_description
_atom_type_scat_dispersion_real
_atom_type_scat_dispersion_imag
_atom_type_scat_source
C C 0.0033 0.0016 'International Tables Vol C Tables 4.2.6.8 and 6.1.1.4'
H H 0.0000 0.0000 'International Tables Vol C Tables 4.2.6.8 and 6.1.1.4'
N N 0.0061 0.0033 'International Tables Vol C Tables 4.2.6.8 and 6.1.1.4'
O O 0.0106 0.0060 'International Tables Vol C Tables 4.2.6.8 and 6.1.1.4'

loop_
_geom_angle_atom_site_label_1
_geom_angle_atom_site_label_2
_geom_angle_atom_site_label_3
_geom_angle
N2 O2 H2 109.5
H18A C18 H18B 109.5
H18A C18 H18C 109.5
H18B C18 H18C 109.5
C8 C18 H18A 109.5
C8 C18 H18B 109.5
C8 C18 H18C 109.5
C18 C8 C9 111.79(18)
C19 C8 C18 110.5(2)
C19 C8 C9 109.66(19)
C7 C8 C18 112.59(17)
C7 C8 C9 101.40(16)
C7 C8 C19 110.60(18)
C11 N2 O2 113.25(17)
C8 C9 H9A 110.7
C8 C9 H9B 110.7
H9A C9 H9B 108.8
C10 C9 C8 105.42(16)
C10 C9 H9A 110.7
C10 C9 H9B 110.7
C16 C17 H17 119.0
C16 C17 C12 122.0(3)
C12 C17 H17 119.0
C8 C19 H19A 109.5
C8 C19 H19B 109.5
C8 C19 H19C 109.5
H19A C19 H19B 109.5
H19A C19 H19C 109.5
H19B C19 H19C 109.5
C2 C1 H1 119.7
C2 C1 C6 120.7(2)
C6 C1 H1 119.7
C1 C2 H2A 119.7
C1 C2 C3 120.7(3)
C3 C2 H2A 119.7
O1 N1 C7 127.08(17)
O1 N1 C10 119.14(15)
C7 N1 C10 113.75(16)
C17 C16 H16 120.0
C15 C16 C17 120.0(3)
C15 C16 H16 120.0
N1 C7 C8 110.06(17)
N1 C7 C6 122.24(18)
C6 C7 C8 127.68(18)
C4 C5 H5 119.7
C4 C5 C6 120.7(2)
C6 C5 H5 119.7
N2 C11 C12 114.34(19)
N2 C11 C10 123.30(19)
C12 C11 C10 122.28(18)
C17 C12 C11 120.6(2)
C17 C12 C13 116.4(2)
C13 C12 C11 123.0(2)
C5 C4 H4 120.1
C3 C4 C5 119.8(2)
C3 C4 H4 120.1
C9 C10 H10 108.7
N1 C10 C9 101.71(16)
N1 C10 C11 112.30(17)
N1 C10 H10 108.7
C11 C10 C9 116.51(18)
C11 C10 H10 108.7
C15 C14 H14 119.9
C15 C14 C13 120.2(3)
C13 C14 H14 119.9
C1 C6 C7 120.13(19)
C5 C6 C1 118.6(2)
C5 C6 C7 121.2(2)
C16 C15 H15 120.1
C14 C15 C16 119.8(3)
C14 C15 H15 120.1
C2 C3 C4 119.5(2)
C2 C3 H3 120.2
C4 C3 H3 120.2
C12 C13 C14 121.4(3)
C12 C13 H13 119.3
C14 C13 H13 119.3

loop_
_geom_bond_atom_site_label_1
_geom_bond_atom_site_label_2
_geom_bond_distance
O2 H2 0.8200
O2 N2 1.397(2)
C18 H18A 0.9600
C18 H18B 0.9600
C18 H18C 0.9600
C18 C8 1.533(3)
C8 C9 1.546(3)
C8 C19 1.532(3)
C8 C7 1.526(3)
N2 C11 1.286(3)
C9 H9A 0.9700
C9 H9B 0.9700
C9 C10 1.511(3)
C17 H17 0.9300
C17 C16 1.377(4)
C17 C12 1.379(3)
O1 N1 1.303(2)
C19 H19A 0.9600
C19 H19B 0.9600
C19 H19C 0.9600
C1 H1 0.9300
C1 C2 1.367(3)
C1 C6 1.385(3)
C2 H2A 0.9300
C2 C3 1.373(4)
N1 C7 1.303(3)
N1 C10 1.501(2)
C16 H16 0.9300
C16 C15 1.358(4)
C7 C6 1.473(3)
C5 H5 0.9300
C5 C4 1.381(3)
C5 C6 1.383(3)
C11 C12 1.480(3)
C11 C10 1.501(3)
C12 C13 1.383(4)
C4 H4 0.9300
C4 C3 1.380(4)
C10 H10 0.9800
C14 H14 0.9300
C14 C15 1.352(5)
C14 C13 1.388(4)
C15 H15 0.9300
C3 H3 0.9300
C13 H13 0.9300

loop_
_geom_torsion_atom_site_label_1
_geom_torsion_atom_site_label_2
_geom_torsion_atom_site_label_3
_geom_torsion_atom_site_label_4
_geom_torsion
O2 N2 C11 C12 177.60(15)
O2 N2 C11 C10 0.7(3)
C18 C8 C9 C10 -146.90(19)
C18 C8 C7 N1 137.6(2)
C18 C8 C7 C6 -41.1(3)
C8 C9 C10 N1 25.7(2)
C8 C9 C10 C11 148.09(18)
C8 C7 C6 C1 145.2(2)
C8 C7 C6 C5 -32.3(3)
N2 C11 C12 C17 -31.4(3)
N2 C11 C12 C13 148.3(3)
N2 C11 C10 C9 126.2(2)
N2 C11 C10 N1 -117.0(2)
C9 C8 C7 N1 17.9(2)
C9 C8 C7 C6 -160.7(2)
C17 C16 C15 C14 0.5(5)
C17 C12 C13 C14 1.6(5)
O1 N1 C7 C8 176.01(18)
O1 N1 C7 C6 -5.3(3)
O1 N1 C10 C9 166.46(18)
O1 N1 C10 C11 41.2(2)
C19 C8 C9 C10 90.2(2)
C19 C8 C7 N1 -98.3(2)
C19 C8 C7 C6 83.0(2)
C1 C2 C3 C4 1.4(4)
C2 C1 C6 C7 -177.0(2)
C2 C1 C6 C5 0.6(3)
N1 C7 C6 C1 -33.3(3)
N1 C7 C6 C5 149.2(2)
C16 C17 C12 C11 177.0(2)
C16 C17 C12 C13 -2.7(4)
C7 C8 C9 C10 -26.7(2)
C7 N1 C10 C9 -15.5(2)
C7 N1 C10 C11 -140.77(19)
C5 C4 C3 C2 -0.4(4)
C11 C12 C13 C14 -178.1(3)
C12 C17 C16 C15 1.8(4)
C12 C11 C10 C9 -50.4(3)
C12 C11 C10 N1 66.3(2)
C4 C5 C6 C1 0.4(3)
C4 C5 C6 C7 177.9(2)
C10 N1 C7 C8 -1.9(2)
C10 N1 C7 C6 176.88(17)
C10 C11 C12 C17 145.5(2)
C10 C11 C12 C13 -34.8(4)
C6 C1 C2 C3 -1.5(4)
C6 C5 C4 C3 -0.5(4)
C15 C14 C13 C12 0.6(6)
C13 C14 C15 C16 -1.7(6)

loop_
_smtbx_masks_void_nr
_smtbx_masks_void_average_x
_smtbx_masks_void_average_y
_smtbx_masks_void_average_z
_smtbx_masks_void_volume
_smtbx_masks_void_count_electrons
1 0.000 0.000 0.500 160.4 1.0
